data_7711732
loop_
_publ_author_name
'Gogia, Alisha'
'Khullar, Sadhika'
'Chanda, Alokananda'
'Mandal, Sanjay K.'

_publ_section_title
;
 Effect of the flexible chain length of a dimetal subunit on the formation
 of 1D coordination polymers to molecular rectangles
;
_journal_name_full 'Dalton Transactions'
_journal_paper_doi 10.1039/D2DT02850F
_journal_year 2022
_chemical_formula_moiety 'C64 H68 Cu4 N12 O14, 4(ClO4), 1.5(C0.50 H2 O0.50),8(H2 O)'
_chemical_formula_sum 'C65 H88 Cl4 Cu4 N12 O39'
_chemical_formula_weight 2057.43
_space_group_crystal_system triclinic
_space_group_IT_number 2
_space_group_name_Hall '-P 1'
_space_group_name_H-M_alt 'P -1'
_atom_sites_solution_hydrogens mixed
_atom_sites_solution_primary direct
_atom_sites_solution_secondary difmap
_audit_update_record
;
2021-11-05 deposited with the CCDC.	2022-10-24 downloaded from the CCDC.
;
_cell_angle_alpha 118.725(3)
_cell_angle_beta 99.565(4)
_cell_angle_gamma 99.527(4)
_cell_formula_units_Z 2
_cell_length_a 15.172(4)
_cell_length_b 18.286(5)
_cell_length_c 18.415(5)
_cell_measurement_reflns_used 6789
_cell_measurement_temperature 200.(2)
_cell_measurement_theta_max 22.6471
_cell_measurement_theta_min 2.1924
_cell_volume 4236(2)
_computing_cell_refinement 'APEX2 v2014.11-0 (Bruker AXS)'
_computing_data_collection 'APEX2 v2014.11-0 (Bruker AXS)'
_computing_data_reduction 'SAINT V8.30C (Bruker AXS Inc., 2013)'
_computing_molecular_graphics 'Olex2 (Dolomanov et al., 2009)'
_computing_publication_material 'Olex2 (Dolomanov et al., 2009)'
_computing_structure_refinement 'SHELXL-2014/7 (Sheldrick, 2014)'
_computing_structure_solution 'SHELXT-2014/5 (Sheldrick, 2014)'
_diffrn_ambient_temperature 200.(2)
_diffrn_detector_area_resol_mean 8.3333
_diffrn_measured_fraction_theta_full 0.994
_diffrn_measured_fraction_theta_max 0.994
_diffrn_measurement_device_type 'Bruker Kappa APEX II'
_diffrn_measurement_method 'phi and omega scan'
_diffrn_radiation_monochromator Graphite
_diffrn_radiation_type 'Mo K\a'
_diffrn_radiation_wavelength 0.71073
_diffrn_reflns_av_R_equivalents 0.1003
_diffrn_reflns_av_unetI/netI 0.1294
_diffrn_reflns_limit_h_max 18
_diffrn_reflns_limit_h_min -18
_diffrn_reflns_limit_k_max 21
_diffrn_reflns_limit_k_min -20
_diffrn_reflns_limit_l_max 22
_diffrn_reflns_limit_l_min -21
_diffrn_reflns_number 52282
_diffrn_reflns_theta_full 25.18
_diffrn_reflns_theta_max 25.18
_diffrn_reflns_theta_min 1.29
_diffrn_source 'Sealed tube'
_diffrn_source_type 'Fine Focus'
_exptl_absorpt_coefficient_mu 1.215
_exptl_absorpt_correction_T_max 0.75
_exptl_absorpt_correction_T_min 0.54
_exptl_absorpt_correction_type multi-scan
_exptl_absorpt_process_details 'SADABS V2014/5 (Bruker AXS Inc.)'
_exptl_crystal_colour blue
_exptl_crystal_density_diffrn 1.613
_exptl_crystal_density_method 'not measured'
_exptl_crystal_description block
_exptl_crystal_F_000 2116
_exptl_crystal_size_max 0.25
_exptl_crystal_size_mid 0.20
_exptl_crystal_size_min 0.15
_refine_diff_density_max 1.758
_refine_diff_density_min -1.389
_refine_ls_extinction_method none
_refine_ls_goodness_of_fit_ref 1.074
_refine_ls_hydrogen_treatment constr
_refine_ls_matrix_type full
_refine_ls_number_constraints 145
_refine_ls_number_parameters 1085
_refine_ls_number_reflns 15123
_refine_ls_number_restraints 7
_refine_ls_restrained_S_all 1.075
_refine_ls_R_factor_all 0.1902
_refine_ls_R_factor_gt 0.1175
_refine_ls_shift/su_max 0.001
_refine_ls_shift/su_mean 0.000
_refine_ls_structure_factor_coef Fsqd
_refine_ls_weighting_details 'w=1/[\s^2^(Fo^2^)+(0.1047P)^2^+63.7258P] where P=(Fo^2^+2Fc^2^)/3'
_refine_ls_weighting_scheme calc
_refine_ls_wR_factor_gt 0.2837
_refine_ls_wR_factor_ref 0.3210
_reflns_number_gt 8565
_reflns_number_total 15123
_reflns_threshold_expression 'I > 2\s(I)'
_cod_data_source_file d2dt02850f2.cif
_cod_data_source_block 1
_cod_original_cell_volume 4236.(2)
_cod_database_code 7711732

loop_
_space_group_symop_operation_xyz
'x, y, z'
'-x, -y, -z'

loop_
_atom_site_type_symbol
_atom_site_label
_atom_site_fract_x
_atom_site_fract_y
_atom_site_fract_z
_atom_site_U_iso_or_equiv
_atom_site_adp_type
_atom_site_calc_flag
_atom_site_refinement_flags_adp
_atom_site_refinement_flags_occupancy
_atom_site_refinement_flags_posn
_atom_site_occupancy
_atom_site_disorder_assembly
_atom_site_disorder_group
Cu Cu1 -0.54218(9) -0.32824(10) -0.08220(10) 0.0373(4) Uani d . . . 1 . .
Cu Cu2 0.00661(9) 0.01025(9) 0.28008(9) 0.0301(4) Uani d . . . 1 . .
Cu Cu3 0.49987(9) 0.22633(10) 0.49102(9) 0.0312(4) Uani d . . . 1 . .
Cu Cu4 1.04585(9) 0.58527(10) 0.83340(10) 0.0355(4) Uani d . . . 1 . .
O O1 -0.4327(6) -0.3855(6) -0.1418(6) 0.052(2) Uani d . . . 1 . .
H H1A -0.3726 -0.3576 -0.1321 0.077 Uiso d U . R 1 . .
H H1B -0.4544 -0.4037 -0.1985 0.077 Uiso d U . R 1 . .
O O2 -0.4452(6) -0.2349(5) 0.0167(5) 0.041(2) Uani d . . . 1 . .
O O3 -0.5619(5) -0.1884(6) 0.0625(6) 0.048(2) Uani d . . . 1 . .
O O4 -0.3160(5) -0.0981(5) 0.1584(5) 0.0289(18) Uani d . . . 1 . .
O O5 -0.1269(5) -0.0545(5) 0.2168(5) 0.0301(18) Uani d . . . 1 . .
O O6 -0.1249(5) 0.0717(6) 0.3281(5) 0.037(2) Uani d . . . 1 . .
O O7 0.0540(6) -0.1027(5) 0.1812(5) 0.043(2) Uani d . . . 1 . .
H H7A 0.1016 -0.0946 0.159 0.065 Uiso d U . R 1 . .
H H7B 0.0081 -0.1019 0.143 0.065 Uiso d U . R 1 . .
O O8 0.4549(6) 0.3279(5) 0.6038(5) 0.042(2) Uani d . . . 1 . .
H H8A 0.4692 0.3253 0.6523 0.063 Uiso d U . R 1 . .
H H8B 0.3936 0.2972 0.5823 0.063 Uiso d U . R 1 . .
O O9 0.6331(5) 0.2895(5) 0.5538(5) 0.0339(19) Uani d . . . 1 . .
O O10 0.6301(5) 0.1761(6) 0.4285(6) 0.042(2) Uani d . . . 1 . .
O O11 0.8217(5) 0.3458(5) 0.5996(5) 0.0265(17) Uani d . . . 1 . .
O O12 0.9470(4) 0.4866(5) 0.7372(5) 0.0324(19) Uani d . . . 1 . .
O O13 1.0659(5) 0.4402(6) 0.6918(6) 0.043(2) Uani d . . . 1 . .
O O14 0.9344(6) 0.6416(6) 0.8870(6) 0.049(2) Uani d . . . 1 . .
H H14A 0.8801 0.6139 0.8893 0.074 Uiso d U . R 1 . .
H H14B 0.9155 0.6338 0.8336 0.074 Uiso d U . R 1 . .
N N1 -0.5587(7) -0.2686(7) -0.1482(6) 0.042(3) Uani d . . . 1 . .
N N2 -0.6573(7) -0.4176(8) -0.1771(7) 0.050(3) Uani d . . . 1 . .
N N3 -0.5669(7) -0.4045(7) -0.0335(7) 0.042(3) Uani d . . . 1 . .
N N4 0.0247(6) 0.0776(6) 0.2245(6) 0.031(2) Uani d . . . 1 . .
N N5 0.1225(6) 0.1096(6) 0.3743(6) 0.028(2) Uani d . . . 1 . .
N N6 0.0227(6) -0.0353(6) 0.3579(6) 0.031(2) Uani d . . . 1 . .
N N7 0.4844(6) 0.2849(7) 0.4250(7) 0.038(2) Uani d . . . 1 . .
N N8 0.3834(6) 0.1345(6) 0.3956(6) 0.029(2) Uani d . . . 1 . .
N N9 0.4845(6) 0.1469(6) 0.5358(6) 0.034(2) Uani d . . . 1 . .
N N10 1.0680(7) 0.6574(7) 0.7805(8) 0.042(3) Uani d . . . 1 . .
N N11 1.1587(7) 0.6812(7) 0.9261(8) 0.048(3) Uani d . . . 1 . .
N N12 1.0691(7) 0.5347(7) 0.9064(7) 0.041(3) Uani d . . . 1 . .
C C1 -0.5292(10) -0.1831(11) -0.1205(10) 0.057(4) Uani d . . . 1 . .
H H1 -0.4896 -0.144 -0.0634 0.068 Uiso calc U . R 1 . .
C C2 -0.5543(12) -0.1513(12) -0.1717(11) 0.062(4) Uani d . . . 1 . .
H H2 -0.5333 -0.0906 -0.1493 0.075 Uiso calc U . R 1 . .
C C3 -0.6077(13) -0.2037(13) -0.2523(13) 0.076(5) Uani d . . . 1 . .
H H3 -0.6234 -0.181 -0.288 0.091 Uiso calc U . R 1 . .
C C4 -0.6402(12) -0.2917(13) -0.2842(11) 0.073(5) Uani d . . . 1 . .
H H4 -0.6796 -0.3302 -0.3414 0.088 Uiso calc U . R 1 . .
C C5 -0.6140(9) -0.3231(9) -0.2304(9) 0.047(3) Uani d . . . 1 . .
C C6 -0.6468(11) -0.4176(9) -0.2553(9) 0.052(4) Uani d . . . 1 . .
H H6A -0.7071 -0.4475 -0.301 0.063 Uiso calc U . R 1 . .
H H6B -0.6006 -0.4484 -0.2775 0.063 Uiso calc U . R 1 . .
C C7 -0.6558(10) -0.5018(9) -0.1824(9) 0.056(4) Uani d . . . 1 . .
H H7C -0.7185 -0.5441 -0.2132 0.067 Uiso calc U . R 1 . .
H H7D -0.6113 -0.5269 -0.2138 0.067 Uiso calc U . R 1 . .
C C8 -0.6263(9) -0.4818(9) -0.0914(9) 0.047(3) Uani d . . . 1 . .
C C9 -0.6610(10) -0.5419(10) -0.0686(10) 0.057(4) Uani d . . . 1 . .
H H9 -0.7044 -0.5968 -0.1103 0.068 Uiso calc U . R 1 . .
C C10 -0.6298(11) -0.5180(11) 0.0165(11) 0.065(5) Uani d . . . 1 . .
H H10 -0.6494 -0.5577 0.0339 0.078 Uiso calc U . R 1 . .
C C11 -0.5712(11) -0.4378(11) 0.0754(11) 0.062(4) Uani d . . . 1 . .
H H11 -0.552 -0.4199 0.1347 0.074 Uiso calc U . R 1 . .
C C12 -0.5402(9) -0.3835(9) 0.0488(9) 0.046(3) Uani d . . . 1 . .
H H12 -0.4978 -0.328 0.0903 0.056 Uiso calc U . R 1 . .
C C13 -0.4760(8) -0.1781(8) 0.0715(8) 0.036(3) Uani d . . . 1 . .
C C14 -0.4083(7) -0.1020(8) 0.1484(8) 0.035(3) Uani d . . . 1 . .
C C15 -0.4193(8) -0.0304(8) 0.2122(9) 0.040(3) Uani d . . . 1 . .
H H15 -0.4765 -0.0172 0.2186 0.048 Uiso calc U . R 1 . .
C C16 -0.3293(7) 0.0219(8) 0.2682(8) 0.035(3) Uani d . . . 1 . .
H H16 -0.3146 0.0769 0.3199 0.042 Uiso calc U . R 1 . .
C C17 -0.2682(8) -0.0210(8) 0.2344(7) 0.030(3) Uani d . . . 1 . .
C C18 -0.1676(8) 0.0014(8) 0.2610(8) 0.029(3) Uani d . . . 1 . .
C C19 -0.0087(9) 0.0497(9) 0.1405(9) 0.043(3) Uani d . . . 1 . .
H H19 -0.0513 -0.0067 0.1033 0.051 Uiso calc U . R 1 . .
C C20 0.0172(11) 0.1007(11) 0.1059(11) 0.058(4) Uani d . . . 1 . .
H H20 -0.0075 0.0794 0.0462 0.07 Uiso calc U . R 1 . .
C C21 0.0804(10) 0.1843(10) 0.1613(10) 0.055(4) Uani d . . . 1 . .
H H21 0.1013 0.2196 0.1395 0.066 Uiso calc U . R 1 . .
C C22 0.1111(9) 0.2134(9) 0.2476(10) 0.049(4) Uani d . . . 1 . .
H H22 0.1519 0.2703 0.2865 0.059 Uiso calc U . R 1 . .
C C23 0.0832(7) 0.1609(8) 0.2778(8) 0.034(3) Uani d . . . 1 . .
C C24 0.1114(7) 0.1868(8) 0.3710(7) 0.031(3) Uani d . . . 1 . .
H H24A 0.1708 0.2338 0.4022 0.037 Uiso calc U . R 1 . .
H H24B 0.0631 0.2083 0.3987 0.037 Uiso calc U . R 1 . .
C C25 0.1120(8) 0.1137(8) 0.4534(8) 0.033(3) Uani d . . . 1 . .
H H25A 0.0638 0.1431 0.4725 0.039 Uiso calc U . R 1 . .
H H25B 0.1716 0.1476 0.4998 0.039 Uiso calc U . R 1 . .
C C26 0.0836(7) 0.0216(7) 0.4361(7) 0.027(2) Uani d . . . 1 . .
C C27 0.1175(8) -0.0017(9) 0.4938(8) 0.038(3) Uani d . . . 1 . .
H H27 0.162 0.0397 0.5479 0.046 Uiso calc U . R 1 . .
C C28 0.0833(9) -0.0906(9) 0.4694(9) 0.042(3) Uani d . . . 1 . .
H H28 0.1048 -0.1095 0.5072 0.051 Uiso calc U . R 1 . .
C C29 0.0197(8) -0.1474(9) 0.3914(9) 0.042(3) Uani d . . . 1 . .
H H29 -0.0037 -0.2064 0.3748 0.05 Uiso calc U . R 1 . .
C C30 -0.0113(8) -0.1201(8) 0.3360(9) 0.041(3) Uani d . . . 1 . .
H H30 -0.0566 -0.1604 0.2821 0.049 Uiso calc U . R 1 . .
C C31 0.2086(7) 0.0877(7) 0.3547(8) 0.028(3) Uani d . . . 1 . .
H H31A 0.2081 0.0787 0.2971 0.034 Uiso calc U . R 1 . .
H H31B 0.2083 0.032 0.3515 0.034 Uiso calc U . R 1 . .
C C32 0.2975(7) 0.1554(8) 0.4195(8) 0.030(3) Uani d . . . 1 . .
H H32A 0.2963 0.212 0.4255 0.036 Uiso calc U . R 1 . .
H H32B 0.3003 0.1617 0.4763 0.036 Uiso calc U . R 1 . .
C C33 0.3925(7) 0.1388(8) 0.3191(8) 0.036(3) Uani d . . . 1 . .
H H33A 0.332 0.1091 0.2737 0.044 Uiso calc U . R 1 . .
H H33B 0.4392 0.1096 0.2955 0.044 Uiso calc U . R 1 . .
C C34 0.4230(8) 0.2333(8) 0.3466(8) 0.034(3) Uani d . . . 1 . .
C C35 0.3931(10) 0.2643(11) 0.2939(9) 0.052(4) Uani d . . . 1 . .
H H35 0.3487 0.227 0.2389 0.063 Uiso calc U . R 1 . .
C C36 0.4311(11) 0.3527(11) 0.3252(11) 0.061(4) Uani d . . . 1 . .
H H36 0.4121 0.377 0.2918 0.073 Uiso calc U . R 1 . .
C C37 0.4941(13) 0.4024(11) 0.4022(11) 0.065(4) Uani d . . . 1 . .
H H37 0.5219 0.4617 0.4222 0.078 Uiso calc U . R 1 . .
C C38 0.5199(9) 0.3697(9) 0.4535(10) 0.048(3) Uani d . . . 1 . .
H H38 0.5629 0.4071 0.5093 0.058 Uiso calc U . R 1 . .
C C39 0.5174(8) 0.1676(8) 0.6183(8) 0.039(3) Uani d . . . 1 . .
H H39 0.5633 0.2214 0.6584 0.047 Uiso calc U . R 1 . .
C C40 0.4862(9) 0.1131(10) 0.6452(9) 0.046(3) Uani d . . . 1 . .
H H40 0.5106 0.1293 0.7035 0.055 Uiso calc U . R 1 . .
C C41 0.4192(8) 0.0341(9) 0.5882(9) 0.043(3) Uani d . . . 1 . .
H H41 0.3964 -0.004 0.6065 0.052 Uiso calc U . R 1 . .
C C42 0.3866(8) 0.0127(8) 0.5035(8) 0.036(3) Uani d . . . 1 . .
H H42 0.3411 -0.041 0.4622 0.043 Uiso calc U . R 1 . .
C C43 0.4209(8) 0.0699(8) 0.4802(8) 0.034(3) Uani d . . . 1 . .
C C44 0.3931(8) 0.0508(7) 0.3897(8) 0.032(3) Uani d . . . 1 . .
H H44A 0.3332 0.0045 0.3564 0.038 Uiso calc U . R 1 . .
H H44B 0.4412 0.0312 0.3606 0.038 Uiso calc U . R 1 . .
C C45 0.6735(7) 0.2441(8) 0.5003(8) 0.031(3) Uani d . . . 1 . .
C C46 0.7754(7) 0.2735(8) 0.5227(8) 0.029(3) Uani d . . . 1 . .
C C47 0.8364(7) 0.2403(8) 0.4775(8) 0.035(3) Uani d . . . 1 . .
H H47 0.8206 0.1909 0.4208 0.043 Uiso calc U . R 1 . .
C C48 0.9283(7) 0.2941(8) 0.5316(7) 0.033(3) Uani d . . . 1 . .
H H48 0.986 0.2873 0.5197 0.04 Uiso calc U . R 1 . .
C C49 0.9144(7) 0.3571(8) 0.6039(8) 0.031(3) Uani d . . . 1 . .
C C50 0.9821(8) 0.4328(9) 0.6809(8) 0.040(3) Uani d . . . 1 . .
C C51 1.0409(9) 0.6305(10) 0.6976(11) 0.051(4) Uani d . . . 1 . .
H H51 1.0032 0.5725 0.6577 0.062 Uiso calc U . R 1 . .
C C52 1.0668(11) 0.6864(12) 0.6665(12) 0.067(5) Uani d . . . 1 . .
H H52 1.0452 0.6667 0.6069 0.08 Uiso calc U . R 1 . .
C C53 1.1223(13) 0.7675(12) 0.7232(14) 0.072(5) Uani d . . . 1 . .
H H53 1.1418 0.805 0.7033 0.087 Uiso calc U . R 1 . .
C C54 1.1507(12) 0.7962(11) 0.8081(13) 0.071(5) Uani d . . . 1 . .
H H54 1.1885 0.8541 0.8485 0.085 Uiso calc U . R 1 . .
C C55 1.1233(9) 0.7392(9) 0.8354(10) 0.053(4) Uani d . . . 1 . .
C C56 1.1524(10) 0.7602(9) 0.9283(9) 0.056(4) Uani d . . . 1 . .
H H56A 1.2135 0.805 0.9601 0.067 Uiso calc U . R 1 . .
H H56B 1.1058 0.783 0.9581 0.067 Uiso calc U . R 1 . .
C C57 1.1508(9) 0.6840(9) 1.0068(8) 0.051(4) Uani d . . . 1 . .
H H57A 1.1022 0.7119 1.0274 0.061 Uiso calc U . R 1 . .
H H57B 1.2109 0.7178 1.0526 0.061 Uiso calc U . R 1 . .
C C58 1.1249(9) 0.5904(10) 0.9853(9) 0.049(4) Uani d . . . 1 . .
C C59 1.1535(10) 0.5630(11) 1.0432(9) 0.053(4) Uani d . . . 1 . .
H H59 1.1916 0.6045 1.1003 0.064 Uiso calc U . R 1 . .
C C60 1.1273(10) 0.4799(11) 1.0175(10) 0.055(4) Uani d . . . 1 . .
H H60 1.1482 0.4617 1.0561 0.065 Uiso calc U . R 1 . .
C C61 1.0696(10) 0.4186(11) 0.9352(10) 0.055(4) Uani d . . . 1 . .
H H61 1.0505 0.3586 0.9161 0.066 Uiso calc U . R 1 . .
C C62 1.0409(8) 0.4495(9) 0.8818(9) 0.043(3) Uani d . . . 1 . .
H H62 0.9998 0.4092 0.8256 0.051 Uiso calc U . R 1 . .
C C63 1.2491(14) 0.6607(13) 0.9206(11) 0.090(6) Uiso d . . D 1 . .
H H63A 1.2606 0.6303 0.952 0.108 Uiso calc U . R 1 . .
H H63B 1.2997 0.7158 0.9499 0.108 Uiso calc U . R 1 . .
C C64 1.2534(15) 0.6048(13) 0.8293(11) 0.098(6) Uiso d . . D 1 . .
H H64A 1.202 0.5502 0.7996 0.118 Uiso calc U . R 1 . .
H H64B 1.243 0.6357 0.7982 0.118 Uiso calc U . R 1 . .
Cl Cl1 0.1946(6) 0.4800(4) 0.4817(5) 0.158(4) Uani d . . D 1 . .
O O25 0.2907(8) 0.4986(13) 0.5168(15) 0.181(10) Uani d . . D 1 . .
O O26 0.163(3) 0.554(2) 0.499(3) 0.36(2) Uiso d . . D 1 . .
O O27 0.1369(11) 0.4009(11) 0.465(2) 0.212(13) Uani d . . D 1 . .
O O28 0.185(2) 0.448(3) 0.3925(10) 0.52(5) Uani d . . D 1 . .
Cl Cl2 0.3115(2) 0.2400(2) 0.7100(2) 0.0491(9) Uani d . . . 1 . .
O O29 0.2330(8) 0.2741(7) 0.7267(7) 0.070(3) Uani d . . . 1 . .
O O30 0.3940(9) 0.3101(11) 0.7447(11) 0.159(9) Uani d . . . 1 . .
O O31 0.3258(14) 0.1961(13) 0.7515(13) 0.152(7) Uiso d . . . 1 . .
O O32 0.3011(8) 0.1915(10) 0.6210(7) 0.093(4) Uani d . . . 1 . .
Cl Cl3 0.8042(2) 0.2095(2) 0.7346(2) 0.0443(8) Uani d . . . 1 . .
O O33 0.8886(8) 0.2478(9) 0.8005(9) 0.129(7) Uani d . . . 1 . .
O O34 0.7948(7) 0.1193(6) 0.6896(8) 0.075(3) Uani d . . . 1 . .
O O35 0.7302(6) 0.2275(7) 0.7733(7) 0.063(3) Uani d . . . 1 . .
O O36 0.8085(15) 0.2430(14) 0.6835(13) 0.171(9) Uani d . . . 1 . .
Cl Cl4 0.2809(5) 0.0339(4) 0.0234(4) 0.114(2) Uani d . . . 1 . .
O O37 0.1934(10) -0.0170(11) 0.0096(9) 0.120(6) Uani d . . . 1 . .
O O38 0.315(2) 0.0168(19) -0.042(2) 0.233(12) Uiso d . . . 1 . .
O O39 0.3487(12) 0.001(2) 0.058(3) 0.29(2) Uani d . . . 1 . .
O O40 0.306(2) 0.1147(17) 0.0889(17) 0.30(2) Uani d . . . 1 . .
O O15 0.7845(12) 0.6083(15) 0.758(2) 0.092(9) Uani d . P D 0.5 . .
H H15A 0.8303 0.6196 0.7412 0.138 Uiso calc U P R 0.5 . .
C C65 0.770(2) 0.5236(15) 0.744(2) 0.073(9) Uiso d . P D 0.5 . .
H H65A 0.74 0.4806 0.6828 0.109 Uiso calc U P R 0.5 . .
H H65B 0.7302 0.5166 0.7784 0.109 Uiso calc U P R 0.5 . .
H H65C 0.8303 0.515 0.7617 0.109 Uiso calc U P R 0.5 . .
O O16 0.9361(12) 0.8009(13) 0.0134(11) 0.055(6) Uani d . P D 0.5 . .
H H16A 0.8904 0.8182 0.0029 0.083 Uiso calc U P R 0.5 . .
C C66 0.912(3) 0.7462(19) 0.045(2) 0.092(13) Uani d . P D 0.5 . .
H H66A 0.9683 0.7453 0.079 0.138 Uiso calc U P R 0.5 . .
H H66B 0.8787 0.6871 -0.0031 0.138 Uiso calc U P R 0.5 . .
H H66C 0.8713 0.7683 0.0824 0.138 Uiso calc U P R 0.5 . .
O O17 0.1647(4) 0.3271(4) 0.6087(4) 0.061(3) Uani d . . G 1 . .
H H17A 0.1271 0.2877 0.5599 0.091 Uiso d U . G 1 . .
H H17B 0.1301 0.3522 0.6385 0.091 Uiso d U . G 1 . .
O O18 0.7621(4) 0.4188(5) 0.7625(5) 0.138(6) Uiso d . . G 1 . .
H H18A 0.7202 0.4269 0.7887 0.207 Uiso d U . G 1 . .
H H18B 0.7999 0.4675 0.7797 0.207 Uiso d U . G 1 . .
O O19 0.3075(4) 0.3692(3) 0.5517(4) 0.080(4) Uani d . . G 1 . .
H H19A 0.2799 0.3209 0.505 0.121 Uiso d U . G 1 . .
H H19B 0.3644 0.3698 0.5614 0.121 Uiso d U . G 1 . .
O O20 0.2026(5) 0.9586(5) 0.1479(5) 0.068(3) Uani d . . G 1 . .
H H20A 0.1869 0.9502 0.0974 0.102 Uiso d U . G 1 . .
H H20B 0.2415 0.9296 0.1458 0.102 Uiso d U . G 1 . .
O O21 0.7741(6) 0.7556(7) 0.1080(7) 0.247(12) Uiso d . . G 1 . .
H H21A 0.7423 0.7774 0.1427 0.37 Uiso d U . G 1 . .
H H21B 0.7606 0.701 0.087 0.37 Uiso d U . G 1 . .
O O22 0.7336(5) 0.7513(5) 0.9583(4) 0.247(16) Uani d . . G 1 . .
H H22A 0.7865 0.785 0.97 0.37 Uiso d U . G 1 . .
H H22B 0.7462 0.7124 0.9676 0.37 Uiso d U . G 1 . .
O O23 0.6024(4) 0.4737(4) 0.7383(4) 0.191(11) Uani d . . G 1 . .
H H23A 0.5932 0.5165 0.7346 0.287 Uiso d U . G 1 . .
H H23B 0.5496 0.4356 0.7128 0.287 Uiso d U . G 1 . .
O O24 0.3453(4) 0.8967(4) 0.1792(4) 0.063(3) Uani d . . G 1 . .
H H24C 0.3476 0.8705 0.2068 0.095 Uiso d U . G 1 . .
H H24D 0.3419 0.8582 0.1279 0.095 Uiso d U . G 1 . .

loop_
_atom_site_aniso_label
_atom_site_aniso_U_11
_atom_site_aniso_U_22
_atom_site_aniso_U_33
_atom_site_aniso_U_12
_atom_site_aniso_U_13
_atom_site_aniso_U_23
Cu1 0.0209(7) 0.0405(9) 0.0327(9) 0.0040(6) 0.0030(6) 0.0088(8)
Cu2 0.0197(7) 0.0313(8) 0.0342(9) 0.0009(6) 0.0083(6) 0.0152(7)
Cu3 0.0183(7) 0.0386(9) 0.0351(9) 0.0089(6) 0.0053(6) 0.0186(8)
Cu4 0.0180(7) 0.0365(9) 0.0392(9) 0.0033(6) 0.0049(6) 0.0127(8)
O1 0.027(4) 0.074(7) 0.044(6) 0.018(5) 0.009(4) 0.024(5)
O2 0.038(5) 0.041(5) 0.030(5) 0.018(4) 0.013(4) 0.006(4)
O3 0.023(4) 0.067(7) 0.047(6) 0.018(4) 0.013(4) 0.022(5)
O4 0.017(4) 0.034(5) 0.027(5) 0.000(3) 0.004(3) 0.013(4)
O5 0.018(4) 0.030(4) 0.032(5) -0.001(3) 0.007(3) 0.011(4)
O6 0.021(4) 0.039(5) 0.037(5) 0.001(4) 0.005(4) 0.012(5)
O7 0.035(5) 0.043(5) 0.040(5) 0.010(4) 0.015(4) 0.013(5)
O8 0.034(5) 0.044(5) 0.038(5) 0.018(4) 0.006(4) 0.014(5)
O9 0.019(4) 0.036(5) 0.033(5) 0.004(4) 0.005(3) 0.010(4)
O10 0.027(4) 0.045(6) 0.039(5) 0.007(4) 0.007(4) 0.012(5)
O11 0.017(4) 0.029(4) 0.029(5) 0.007(3) 0.005(3) 0.013(4)
O12 0.004(3) 0.033(5) 0.044(5) -0.001(3) -0.002(3) 0.013(4)
O13 0.019(4) 0.042(5) 0.045(6) 0.003(4) 0.001(4) 0.010(5)
O14 0.038(5) 0.058(6) 0.059(6) 0.016(5) 0.026(5) 0.032(5)
N1 0.030(5) 0.046(7) 0.024(6) 0.005(5) 0.003(5) 0.004(5)
N2 0.023(5) 0.053(8) 0.035(7) 0.009(5) -0.001(5) -0.001(6)
N3 0.028(5) 0.045(7) 0.042(7) 0.006(5) 0.007(5) 0.017(6)
N4 0.019(5) 0.030(6) 0.034(6) 0.003(4) 0.007(4) 0.011(5)
N5 0.028(5) 0.021(5) 0.032(6) 0.004(4) 0.011(4) 0.011(5)
N6 0.022(5) 0.026(5) 0.044(6) 0.001(4) 0.018(5) 0.016(5)
N7 0.028(5) 0.039(6) 0.042(7) 0.005(5) 0.013(5) 0.018(6)
N8 0.014(4) 0.052(6) 0.028(5) 0.014(4) 0.008(4) 0.024(5)
N9 0.016(4) 0.039(6) 0.035(6) 0.009(4) -0.001(4) 0.013(5)
N10 0.030(5) 0.035(7) 0.059(8) 0.012(5) 0.015(5) 0.021(6)
N11 0.023(5) 0.036(7) 0.056(8) 0.001(5) 0.007(5) 0.006(6)
N12 0.026(5) 0.047(7) 0.037(7) 0.009(5) 0.009(5) 0.012(6)
C1 0.056(9) 0.067(11) 0.043(9) 0.013(8) 0.014(7) 0.027(9)
C2 0.081(12) 0.066(11) 0.052(11) 0.031(10) 0.023(9) 0.034(10)
C3 0.098(14) 0.075(13) 0.080(14) 0.056(12) 0.038(12) 0.046(12)
C4 0.066(11) 0.098(15) 0.048(10) 0.041(11) 0.002(8) 0.033(11)
C5 0.036(7) 0.054(9) 0.037(8) 0.016(7) 0.002(6) 0.015(7)
C6 0.068(10) 0.037(8) 0.031(8) 0.020(7) 0.003(7) 0.004(7)
C7 0.046(8) 0.043(9) 0.052(10) -0.005(7) 0.013(7) 0.010(8)
C8 0.040(7) 0.045(9) 0.037(8) -0.004(7) 0.014(6) 0.012(7)
C9 0.049(8) 0.051(9) 0.049(10) -0.007(7) 0.015(7) 0.017(8)
C10 0.052(9) 0.069(12) 0.072(12) 0.015(9) 0.035(9) 0.029(10)
C11 0.063(10) 0.077(12) 0.051(10) 0.017(9) 0.018(8) 0.038(10)
C12 0.041(7) 0.051(9) 0.046(9) 0.008(7) 0.010(7) 0.026(8)
C13 0.031(6) 0.041(8) 0.029(7) 0.006(6) 0.004(5) 0.017(6)
C14 0.014(5) 0.045(8) 0.032(7) -0.004(5) 0.001(5) 0.015(6)
C15 0.035(7) 0.036(7) 0.062(9) 0.021(6) 0.028(7) 0.026(7)
C16 0.025(6) 0.039(7) 0.036(7) 0.008(5) 0.010(5) 0.015(6)
C17 0.029(6) 0.034(7) 0.023(6) 0.004(5) 0.002(5) 0.015(6)
C18 0.028(6) 0.030(7) 0.036(7) 0.005(5) 0.016(6) 0.021(6)
C19 0.044(7) 0.039(8) 0.050(9) 0.011(6) 0.020(7) 0.025(7)
C20 0.066(10) 0.070(11) 0.056(10) 0.029(9) 0.032(8) 0.039(9)
C21 0.065(10) 0.052(10) 0.065(11) 0.013(8) 0.030(8) 0.040(9)
C22 0.049(8) 0.044(8) 0.070(11) 0.013(7) 0.031(8) 0.037(8)
C23 0.021(5) 0.041(8) 0.048(8) 0.010(5) 0.017(6) 0.027(7)
C24 0.022(5) 0.034(7) 0.035(7) 0.007(5) 0.007(5) 0.019(6)
C25 0.024(6) 0.046(8) 0.040(8) 0.012(5) 0.013(5) 0.030(7)
C26 0.016(5) 0.026(6) 0.027(7) 0.000(5) 0.003(5) 0.009(6)
C27 0.029(6) 0.052(9) 0.037(8) 0.011(6) 0.014(6) 0.025(7)
C28 0.041(7) 0.055(9) 0.051(9) 0.015(7) 0.023(7) 0.038(8)
C29 0.036(7) 0.046(8) 0.055(9) 0.008(6) 0.018(7) 0.034(8)
C30 0.035(7) 0.034(7) 0.042(8) -0.004(6) 0.012(6) 0.015(7)
C31 0.017(5) 0.034(7) 0.041(7) 0.013(5) 0.011(5) 0.022(6)
C32 0.019(5) 0.041(7) 0.042(7) 0.014(5) 0.016(5) 0.027(6)
C33 0.018(5) 0.055(8) 0.029(7) 0.004(6) 0.002(5) 0.019(7)
C34 0.025(6) 0.037(7) 0.034(7) 0.005(5) 0.012(6) 0.013(6)
C35 0.055(9) 0.078(12) 0.029(8) 0.030(8) 0.013(7) 0.029(8)
C36 0.066(10) 0.075(12) 0.071(12) 0.034(9) 0.025(9) 0.053(11)
C37 0.089(12) 0.058(11) 0.066(12) 0.031(10) 0.021(10) 0.042(10)
C38 0.047(8) 0.037(8) 0.054(9) 0.011(7) 0.012(7) 0.019(7)
C39 0.026(6) 0.035(7) 0.040(8) 0.010(6) -0.001(6) 0.010(7)
C40 0.043(8) 0.062(10) 0.046(9) 0.030(7) 0.017(7) 0.033(8)
C41 0.034(7) 0.057(9) 0.062(10) 0.022(7) 0.024(7) 0.043(8)
C42 0.034(6) 0.038(7) 0.040(8) 0.007(6) 0.010(6) 0.024(7)
C43 0.024(6) 0.041(8) 0.042(8) 0.018(6) 0.012(6) 0.022(7)
C44 0.027(6) 0.028(7) 0.037(7) 0.010(5) 0.009(5) 0.014(6)
C45 0.022(6) 0.043(8) 0.029(7) 0.006(6) 0.008(5) 0.020(7)
C46 0.011(5) 0.042(7) 0.040(8) 0.007(5) 0.010(5) 0.024(7)
C47 0.019(5) 0.051(8) 0.034(7) 0.011(5) 0.008(5) 0.020(7)
C48 0.019(5) 0.038(7) 0.024(7) 0.005(5) 0.000(5) 0.005(6)
C49 0.019(5) 0.036(7) 0.038(7) 0.006(5) 0.011(5) 0.020(6)
C50 0.020(6) 0.057(9) 0.037(8) 0.009(6) 0.010(6) 0.020(7)
C51 0.032(7) 0.060(10) 0.069(11) 0.019(7) 0.015(7) 0.037(9)
C52 0.061(10) 0.086(14) 0.084(13) 0.037(10) 0.030(10) 0.059(12)
C53 0.088(13) 0.062(12) 0.090(15) 0.028(10) 0.058(12) 0.045(12)
C54 0.073(11) 0.056(11) 0.098(15) 0.024(9) 0.061(11) 0.038(11)
C55 0.045(8) 0.034(8) 0.058(10) 0.007(7) 0.025(7) 0.006(8)
C56 0.060(9) 0.041(9) 0.035(9) -0.011(7) 0.018(7) 0.003(7)
C57 0.042(8) 0.060(10) 0.025(8) 0.013(7) -0.003(6) 0.008(7)
C58 0.035(7) 0.055(9) 0.040(9) 0.022(7) 0.003(6) 0.013(8)
C59 0.052(9) 0.061(11) 0.029(8) 0.025(8) 0.002(6) 0.010(8)
C60 0.048(8) 0.074(12) 0.042(9) 0.030(8) 0.007(7) 0.029(9)
C61 0.046(8) 0.070(11) 0.066(11) 0.022(8) 0.027(8) 0.043(10)
C62 0.023(6) 0.046(9) 0.038(8) -0.003(6) 0.004(6) 0.012(7)
Cl1 0.169(7) 0.076(4) 0.155(6) -0.010(4) -0.105(5) 0.066(4)
O25 0.121(15) 0.179(19) 0.25(2) -0.048(14) -0.012(16) 0.16(2)
O27 0.118(15) 0.134(17) 0.39(4) 0.010(13) -0.009(19) 0.18(2)
O28 0.24(4) 0.76(11) 0.52(8) -0.24(6) -0.21(5) 0.52(9)
Cl2 0.058(2) 0.058(2) 0.039(2) 0.0282(19) 0.0138(17) 0.0273(19)
O29 0.079(8) 0.076(8) 0.075(8) 0.046(7) 0.037(6) 0.042(7)
O30 0.054(8) 0.117(13) 0.140(14) 0.007(9) 0.000(9) -0.041(11)
O32 0.067(7) 0.155(13) 0.036(7) 0.053(8) 0.017(6) 0.028(8)
Cl3 0.0466(18) 0.0415(19) 0.049(2) 0.0104(15) 0.0208(16) 0.0255(17)
O33 0.045(7) 0.107(11) 0.100(11) -0.015(7) 0.007(7) -0.030(9)
O34 0.063(7) 0.028(6) 0.098(9) 0.006(5) 0.019(6) 0.010(6)
O35 0.035(5) 0.077(7) 0.082(8) 0.023(5) 0.027(5) 0.040(7)
O36 0.26(2) 0.25(2) 0.25(2) 0.187(19) 0.193(19) 0.23(2)
Cl4 0.132(5) 0.101(4) 0.063(3) -0.045(4) 0.009(3) 0.040(3)
O37 0.088(10) 0.151(14) 0.079(10) -0.035(10) -0.003(8) 0.060(10)
O39 0.054(10) 0.34(4) 0.61(6) 0.042(16) 0.09(2) 0.37(5)
O40 0.26(3) 0.17(2) 0.18(2) -0.07(2) 0.06(2) -0.09(2)
O15 0.023(10) 0.11(2) 0.17(3) 0.006(11) -0.016(13) 0.11(2)
O16 0.033(10) 0.062(14) 0.027(10) 0.020(9) 0.000(8) -0.007(10)
C66 0.12(3) 0.06(2) 0.06(2) 0.02(2) 0.06(2) -0.01(2)
O17 0.055(6) 0.062(7) 0.044(6) 0.025(5) 0.005(5) 0.012(5)
O19 0.063(7) 0.100(9) 0.112(10) 0.056(7) 0.032(7) 0.069(8)
O20 0.049(6) 0.091(8) 0.069(7) 0.014(6) 0.031(6) 0.043(7)
O22 0.046(8) 0.084(12) 0.51(4) 0.006(8) 0.072(16) 0.086(19)
O23 0.119(14) 0.095(12) 0.162(17) -0.002(10) 0.041(12) -0.069(11)
O24 0.053(6) 0.064(7) 0.067(7) 0.008(5) 0.030(5) 0.029(6)

loop_
_atom_type_symbol
_atom_type_description
_atom_type_scat_dispersion_real
_atom_type_scat_dispersion_imag
_atom_type_scat_source
C C 0.0033 0.0016 'International Tables Vol C Tables 4.2.6.8 and 6.1.1.4'
H H 0.0000 0.0000 'International Tables Vol C Tables 4.2.6.8 and 6.1.1.4'
Cl Cl 0.1484 0.1585 'International Tables Vol C Tables 4.2.6.8 and 6.1.1.4'
Cu Cu 0.3201 1.2651 'International Tables Vol C Tables 4.2.6.8 and 6.1.1.4'
N N 0.0061 0.0033 'International Tables Vol C Tables 4.2.6.8 and 6.1.1.4'
O O 0.0106 0.0060 'International Tables Vol C Tables 4.2.6.8 and 6.1.1.4'

loop_
_geom_angle_atom_site_label_1
_geom_angle_atom_site_label_2
_geom_angle_atom_site_label_3
_geom_angle_site_symmetry_1
_geom_angle_site_symmetry_3
_geom_angle
_geom_angle_publ_flag
O2 Cu1 N1 . . 97.5(4) ?
O2 Cu1 N3 . . 97.1(4) ?
N1 Cu1 N3 . . 162.7(4) ?
O2 Cu1 N2 . . 171.5(4) ?
N1 Cu1 N2 . . 82.0(5) ?
N3 Cu1 N2 . . 82.3(5) ?
O2 Cu1 O1 . . 89.7(3) ?
N1 Cu1 O1 . . 94.0(4) ?
N3 Cu1 O1 . . 95.4(4) ?
N2 Cu1 O1 . . 98.9(4) ?
N4 Cu2 N6 . . 164.0(4) ?
N4 Cu2 O5 . . 97.9(3) ?
N6 Cu2 O5 . . 97.8(3) ?
N4 Cu2 N5 . . 81.6(4) ?
N6 Cu2 N5 . . 82.6(4) ?
O5 Cu2 N5 . . 159.0(3) ?
N4 Cu2 O7 . . 93.4(3) ?
N6 Cu2 O7 . . 89.2(3) ?
O5 Cu2 O7 . . 91.3(3) ?
N5 Cu2 O7 . . 109.7(3) ?
N7 Cu3 O9 . . 96.2(4) ?
N7 Cu3 N9 . . 165.4(4) ?
O9 Cu3 N9 . . 98.0(3) ?
N7 Cu3 N8 . . 82.9(4) ?
O9 Cu3 N8 . . 160.0(3) ?
N9 Cu3 N8 . . 82.5(4) ?
N7 Cu3 O8 . . 92.8(4) ?
O9 Cu3 O8 . . 90.9(3) ?
N9 Cu3 O8 . . 90.4(4) ?
N8 Cu3 O8 . . 109.1(3) ?
O12 Cu4 N12 . . 98.2(4) ?
O12 Cu4 N10 . . 98.7(4) ?
N12 Cu4 N10 . . 160.6(4) ?
O12 Cu4 N11 . . 173.4(4) ?
N12 Cu4 N11 . . 81.7(5) ?
N10 Cu4 N11 . . 80.4(5) ?
O12 Cu4 O14 . . 87.9(3) ?
N12 Cu4 O14 . . 95.8(4) ?
N10 Cu4 O14 . . 94.2(4) ?
N11 Cu4 O14 . . 98.7(4) ?
C13 O2 Cu1 . . 113.1(7) ?
C14 O4 C17 . . 105.9(8) ?
C18 O5 Cu2 . . 101.3(7) ?
C45 O9 Cu3 . . 102.0(7) ?
C46 O11 C49 . . 106.0(8) ?
C50 O12 Cu4 . . 110.5(7) ?
C1 N1 C5 . . 117.7(12) ?
C1 N1 Cu1 . . 129.3(9) ?
C5 N1 Cu1 . . 112.8(9) ?
C6 N2 C64 . 1_344 101.6(12) ?
C6 N2 C7 . . 113.2(10) ?
C64 N2 C7 1_344 . 114.8(13) ?
C6 N2 Cu1 . . 105.2(9) ?
C64 N2 Cu1 1_344 . 116.2(10) ?
C7 N2 Cu1 . . 105.6(8) ?
C8 N3 C12 . . 118.5(12) ?
C8 N3 Cu1 . . 112.5(9) ?
C12 N3 Cu1 . . 128.5(9) ?
C19 N4 C23 . . 117.8(10) ?
C19 N4 Cu2 . . 127.2(8) ?
C23 N4 Cu2 . . 114.9(8) ?
C25 N5 C24 . . 113.6(9) ?
C25 N5 C31 . . 112.4(9) ?
C24 N5 C31 . . 112.7(8) ?
C25 N5 Cu2 . . 103.3(7) ?
C24 N5 Cu2 . . 104.1(7) ?
C31 N5 Cu2 . . 109.9(7) ?
C26 N6 C30 . . 118.6(10) ?
C26 N6 Cu2 . . 114.2(7) ?
C30 N6 Cu2 . . 126.6(9) ?
C34 N7 C38 . . 119.0(11) ?
C34 N7 Cu3 . . 113.1(8) ?
C38 N7 Cu3 . . 127.5(9) ?
C33 N8 C32 . . 112.2(8) ?
C33 N8 C44 . . 114.0(9) ?
C32 N8 C44 . . 112.2(8) ?
C33 N8 Cu3 . . 103.7(7) ?
C32 N8 Cu3 . . 110.4(7) ?
C44 N8 Cu3 . . 103.5(6) ?
C43 N9 C39 . . 117.9(11) ?
C43 N9 Cu3 . . 113.8(8) ?
C39 N9 Cu3 . . 127.1(9) ?
C51 N10 C55 . . 118.0(13) ?
C51 N10 Cu4 . . 126.6(10) ?
C55 N10 Cu4 . . 115.1(10) ?
C56 N11 C57 . . 112.8(10) ?
C56 N11 C63 . . 116.1(13) ?
C57 N11 C63 . . 101.0(11) ?
C56 N11 Cu4 . . 107.0(9) ?
C57 N11 Cu4 . . 104.6(8) ?
C63 N11 Cu4 . . 114.8(10) ?
C58 N12 C62 . . 117.9(12) ?
C58 N12 Cu4 . . 114.7(10) ?
C62 N12 Cu4 . . 127.2(9) ?
N1 C1 C2 . . 122.1(15) ?
C3 C2 C1 . . 121.0(17) ?
C2 C3 C4 . . 119.4(17) ?
C3 C4 C5 . . 118.7(16) ?
N1 C5 C4 . . 121.0(14) ?
N1 C5 C6 . . 114.3(12) ?
C4 C5 C6 . . 124.7(14) ?
N2 C6 C5 . . 107.4(11) ?
C8 C7 N2 . . 107.0(11) ?
N3 C8 C9 . . 121.8(13) ?
N3 C8 C7 . . 116.6(12) ?
C9 C8 C7 . . 121.6(13) ?
C10 C9 C8 . . 117.5(14) ?
C11 C10 C9 . . 120.0(16) ?
C10 C11 C12 . . 119.3(15) ?
N3 C12 C11 . . 122.9(14) ?
O3 C13 O2 . . 121.5(11) ?
O3 C13 C14 . . 120.4(11) ?
O2 C13 C14 . . 118.1(10) ?
C15 C14 O4 . . 110.9(10) ?
C15 C14 C13 . . 131.3(11) ?
O4 C14 C13 . . 117.7(10) ?
C14 C15 C16 . . 106.7(10) ?
C17 C16 C15 . . 107.1(11) ?
C16 C17 O4 . . 109.3(10) ?
C16 C17 C18 . . 132.4(11) ?
O4 C17 C18 . . 118.2(10) ?
O6 C18 O5 . . 123.1(10) ?
O6 C18 C17 . . 117.9(10) ?
O5 C18 C17 . . 118.8(11) ?
N4 C19 C20 . . 122.3(13) ?
C19 C20 C21 . . 118.8(14) ?
C22 C21 C20 . . 118.3(13) ?
C23 C22 C21 . . 120.4(14) ?
C22 C23 N4 . . 122.4(12) ?
C22 C23 C24 . . 124.6(12) ?
N4 C23 C24 . . 113.0(10) ?
N5 C24 C23 . . 108.2(9) ?
N5 C25 C26 . . 109.0(10) ?
N6 C26 C27 . . 123.2(11) ?
N6 C26 C25 . . 113.0(10) ?
C27 C26 C25 . . 123.8(11) ?
C26 C27 C28 . . 117.6(12) ?
C29 C28 C27 . . 119.1(12) ?
C28 C29 C30 . . 120.6(12) ?
N6 C30 C29 . . 120.9(12) ?
N5 C31 C32 . . 114.5(9) ?
N8 C32 C31 . . 113.5(9) ?
N8 C33 C34 . . 108.1(10) ?
N7 C34 C35 . . 122.4(12) ?
N7 C34 C33 . . 114.4(11) ?
C35 C34 C33 . . 123.1(12) ?
C34 C35 C36 . . 117.4(13) ?
C37 C36 C35 . . 119.3(14) ?
C36 C37 C38 . . 121.5(16) ?
N7 C38 C37 . . 120.3(14) ?
N9 C39 C40 . . 121.6(12) ?
C39 C40 C41 . . 120.5(13) ?
C42 C41 C40 . . 117.7(12) ?
C43 C42 C41 . . 119.1(12) ?
N9 C43 C42 . . 123.2(12) ?
N9 C43 C44 . . 113.9(10) ?
C42 C43 C44 . . 122.9(12) ?
C43 C44 N8 . . 106.8(9) ?
O10 C45 O9 . . 123.2(10) ?
O10 C45 C46 . . 118.5(10) ?
O9 C45 C46 . . 118.3(11) ?
O11 C46 C47 . . 110.5(9) ?
O11 C46 C45 . . 118.4(9) ?
C47 C46 C45 . . 131.1(12) ?
C46 C47 C48 . . 107.1(11) ?
C49 C48 C47 . . 104.3(10) ?
C48 C49 O11 . . 112.1(10) ?
C48 C49 C50 . . 129.8(10) ?
O11 C49 C50 . . 118.1(9) ?
O13 C50 O12 . . 124.0(12) ?
O13 C50 C49 . . 120.2(11) ?
O12 C50 C49 . . 115.7(9) ?
N10 C51 C52 . . 121.7(15) ?
C53 C52 C51 . . 118.5(17) ?
C52 C53 C54 . . 120.7(17) ?
C53 C54 C55 . . 118.5(17) ?
N10 C55 C54 . . 122.5(15) ?
N10 C55 C56 . . 112.4(13) ?
C54 C55 C56 . . 125.1(14) ?
N11 C56 C55 . . 108.2(11) ?
N11 C57 C58 . . 107.0(11) ?
N12 C58 C59 . . 121.4(14) ?
N12 C58 C57 . . 113.6(12) ?
C59 C58 C57 . . 125.0(13) ?
C60 C59 C58 . . 119.9(14) ?
C59 C60 C61 . . 121.0(14) ?
C60 C61 C62 . . 116.7(14) ?
N12 C62 C61 . . 123.0(13) ?
N11 C63 C64 . . 113.9(16) ?
N2 C64 C63 1_766 . 114.4(16) ?
O25 Cl1 O26 . . 115.(2) ?
O25 Cl1 O27 . . 116.9(11) ?
O26 Cl1 O27 . . 124.(2) ?
O25 Cl1 O28 . . 103.1(19) ?
O26 Cl1 O28 . . 96.(2) ?
O27 Cl1 O28 . . 93.(2) ?
O31 Cl2 O32 . . 114.4(11) ?
O31 Cl2 O30 . . 106.6(12) ?
O32 Cl2 O30 . . 105.2(10) ?
O31 Cl2 O29 . . 110.0(9) ?
O32 Cl2 O29 . . 110.9(7) ?
O30 Cl2 O29 . . 109.6(8) ?
O36 Cl3 O33 . . 109.0(13) ?
O36 Cl3 O34 . . 112.2(11) ?
O33 Cl3 O34 . . 105.6(8) ?
O36 Cl3 O35 . . 110.5(8) ?
O33 Cl3 O35 . . 108.6(7) ?
O34 Cl3 O35 . . 110.7(7) ?
O38 Cl4 O40 . . 118.5(19) ?
O38 Cl4 O37 . . 119.3(15) ?
O40 Cl4 O37 . . 115.7(16) ?
O38 Cl4 O39 . . 91.8(19) ?
O40 Cl4 O39 . . 99.(2) ?
O37 Cl4 O39 . . 105.2(11) ?

loop_
_geom_bond_atom_site_label_1
_geom_bond_atom_site_label_2
_geom_bond_site_symmetry_2
_geom_bond_distance
_geom_bond_publ_flag
Cu1 O2 . 1.920(8) ?
Cu1 N1 . 1.999(12) ?
Cu1 N3 . 2.008(11) ?
Cu1 N2 . 2.018(10) ?
Cu1 O1 . 2.266(8) ?
Cu2 N4 . 1.958(10) ?
Cu2 N6 . 1.977(10) ?
Cu2 O5 . 1.989(7) ?
Cu2 N5 . 2.074(9) ?
Cu2 O7 . 2.325(8) ?
Cu3 N7 . 1.980(11) ?
Cu3 O9 . 1.980(7) ?
Cu3 N9 . 1.986(10) ?
Cu3 N8 . 2.044(9) ?
Cu3 O8 . 2.327(8) ?
Cu4 O12 . 1.947(7) ?
Cu4 N12 . 1.983(11) ?
Cu4 N10 . 2.000(11) ?
Cu4 N11 . 2.020(11) ?
Cu4 O14 . 2.247(8) ?
O2 C13 . 1.275(14) ?
O3 C13 . 1.256(13) ?
O4 C14 . 1.367(12) ?
O4 C17 . 1.379(13) ?
O5 C18 . 1.290(13) ?
O6 C18 . 1.238(13) ?
O9 C45 . 1.273(13) ?
O10 C45 . 1.260(14) ?
O11 C46 . 1.345(14) ?
O11 C49 . 1.371(12) ?
O12 C50 . 1.304(14) ?
O13 C50 . 1.228(13) ?
N1 C1 . 1.352(18) ?
N1 C5 . 1.356(16) ?
N2 C6 . 1.475(18) ?
N2 C64 1_344 1.48(2) ?
N2 C7 . 1.500(18) ?
N3 C8 . 1.326(16) ?
N3 C12 . 1.338(16) ?
N4 C19 . 1.343(16) ?
N4 C23 . 1.376(15) ?
N5 C25 . 1.459(14) ?
N5 C24 . 1.476(14) ?
N5 C31 . 1.480(12) ?
N6 C26 . 1.345(14) ?
N6 C30 . 1.377(15) ?
N7 C34 . 1.339(15) ?
N7 C38 . 1.348(16) ?
N8 C33 . 1.475(14) ?
N8 C32 . 1.494(12) ?
N8 C44 . 1.514(14) ?
N9 C43 . 1.340(15) ?
N9 C39 . 1.354(16) ?
N10 C51 . 1.320(18) ?
N10 C55 . 1.347(17) ?
N11 C56 . 1.446(18) ?
N11 C57 . 1.487(17) ?
N11 C63 . 1.49(2) ?
N12 C58 . 1.322(16) ?
N12 C62 . 1.361(16) ?
C1 C2 . 1.36(2) ?
C2 C3 . 1.32(2) ?
C3 C4 . 1.38(2) ?
C4 C5 . 1.40(2) ?
C5 C6 . 1.523(19) ?
C7 C8 . 1.50(2) ?
C8 C9 . 1.410(19) ?
C9 C10 . 1.38(2) ?
C10 C11 . 1.35(2) ?
C11 C12 . 1.357(19) ?
C13 C14 . 1.465(16) ?
C14 C15 . 1.334(17) ?
C15 C16 . 1.411(17) ?
C16 C17 . 1.351(15) ?
C17 C18 . 1.445(15) ?
C19 C20 . 1.403(18) ?
C20 C21 . 1.41(2) ?
C21 C22 . 1.37(2) ?
C22 C23 . 1.368(16) ?
C23 C24 . 1.502(16) ?
C25 C26 . 1.524(15) ?
C26 C27 . 1.379(16) ?
C27 C28 . 1.433(18) ?
C28 C29 . 1.359(18) ?
C29 C30 . 1.387(17) ?
C31 C32 . 1.506(15) ?
C33 C34 . 1.508(17) ?
C34 C35 . 1.393(18) ?
C35 C36 . 1.40(2) ?
C36 C37 . 1.33(2) ?
C37 C38 . 1.380(19) ?
C39 C40 . 1.364(18) ?
C40 C41 . 1.387(19) ?
C41 C42 . 1.386(18) ?
C42 C43 . 1.370(16) ?
C43 C44 . 1.495(16) ?
C45 C46 . 1.467(14) ?
C46 C47 . 1.369(15) ?
C47 C48 . 1.431(15) ?
C48 C49 . 1.357(16) ?
C49 C50 . 1.463(17) ?
C51 C52 . 1.42(2) ?
C52 C53 . 1.34(2) ?
C53 C54 . 1.35(2) ?
C54 C55 . 1.39(2) ?
C55 C56 . 1.53(2) ?
C57 C58 . 1.52(2) ?
C58 C59 . 1.416(19) ?
C59 C60 . 1.32(2) ?
C60 C61 . 1.39(2) ?
C61 C62 . 1.396(19) ?
C63 C64 . 1.511(10) ?
C64 N2 1_766 1.48(2) ?
Cl1 O25 . 1.404(9) ?
Cl1 O26 . 1.415(10) ?
Cl1 O27 . 1.418(9) ?
Cl1 O28 . 1.425(10) ?
Cl2 O31 . 1.37(2) ?
Cl2 O32 . 1.402(11) ?
Cl2 O30 . 1.426(16) ?
Cl2 O29 . 1.444(10) ?
Cl3 O36 . 1.353(12) ?
Cl3 O33 . 1.404(13) ?
Cl3 O34 . 1.413(10) ?
Cl3 O35 . 1.428(9) ?
Cl4 O38 . 1.31(3) ?
Cl4 O40 . 1.32(2) ?
Cl4 O37 . 1.395(14) ?
Cl4 O39 . 1.48(2) ?
O15 C65 . 1.414(10) ?
O16 C66 . 1.414(10) ?

loop_
_geom_torsion_atom_site_label_1
_geom_torsion_atom_site_label_2
_geom_torsion_atom_site_label_3
_geom_torsion_atom_site_label_4
_geom_torsion_site_symmetry_1
_geom_torsion_site_symmetry_2
_geom_torsion_site_symmetry_3
_geom_torsion_site_symmetry_4
_geom_torsion
_geom_torsion_publ_flag
C5 N1 C1 C2 . . . . 1.0(19) ?
Cu1 N1 C1 C2 . . . . -173.2(11) ?
N1 C1 C2 C3 . . . . -2.(2) ?
C1 C2 C3 C4 . . . . 2.(3) ?
C2 C3 C4 C5 . . . . -1.(2) ?
C1 N1 C5 C4 . . . . -0.6(18) ?
Cu1 N1 C5 C4 . . . . 174.4(11) ?
C1 N1 C5 C6 . . . . -178.0(11) ?
Cu1 N1 C5 C6 . . . . -2.9(13) ?
C3 C4 C5 N1 . . . . 1.(2) ?
C3 C4 C5 C6 . . . . 177.8(14) ?
C64 N2 C6 C5 1_344 . . . 76.8(14) ?
C7 N2 C6 C5 . . . . -159.5(10) ?
Cu1 N2 C6 C5 . . . . -44.7(11) ?
N1 C5 C6 N2 . . . . 32.4(15) ?
C4 C5 C6 N2 . . . . -144.8(13) ?
C6 N2 C7 C8 . . . . 156.3(11) ?
C64 N2 C7 C8 1_344 . . . -87.6(14) ?
Cu1 N2 C7 C8 . . . . 41.8(11) ?
C12 N3 C8 C9 . . . . -0.4(19) ?
Cu1 N3 C8 C9 . . . . -173.0(11) ?
C12 N3 C8 C7 . . . . 178.7(11) ?
Cu1 N3 C8 C7 . . . . 6.1(14) ?
N2 C7 C8 N3 . . . . -32.8(16) ?
N2 C7 C8 C9 . . . . 146.4(13) ?
N3 C8 C9 C10 . . . . -1.(2) ?
C7 C8 C9 C10 . . . . 179.9(13) ?
C8 C9 C10 C11 . . . . 3.(2) ?
C9 C10 C11 C12 . . . . -3.(2) ?
C8 N3 C12 C11 . . . . 0.1(19) ?
Cu1 N3 C12 C11 . . . . 171.3(11) ?
C10 C11 C12 N3 . . . . 2.(2) ?
Cu1 O2 C13 O3 . . . . 5.4(15) ?
Cu1 O2 C13 C14 . . . . -177.9(8) ?
C17 O4 C14 C15 . . . . 2.2(13) ?
C17 O4 C14 C13 . . . . 179.6(10) ?
O3 C13 C14 C15 . . . . -9.(2) ?
O2 C13 C14 C15 . . . . 174.4(13) ?
O3 C13 C14 O4 . . . . 174.3(11) ?
O2 C13 C14 O4 . . . . -2.4(17) ?
O4 C14 C15 C16 . . . . -1.7(14) ?
C13 C14 C15 C16 . . . . -178.7(13) ?
C14 C15 C16 C17 . . . . 0.6(14) ?
C15 C16 C17 O4 . . . . 0.7(13) ?
C15 C16 C17 C18 . . . . 177.4(12) ?
C14 O4 C17 C16 . . . . -1.7(12) ?
C14 O4 C17 C18 . . . . -179.0(10) ?
Cu2 O5 C18 O6 . . . . -4.9(12) ?
Cu2 O5 C18 C17 . . . . 179.2(8) ?
C16 C17 C18 O6 . . . . 1.8(19) ?
O4 C17 C18 O6 . . . . 178.2(10) ?
C16 C17 C18 O5 . . . . 177.9(12) ?
O4 C17 C18 O5 . . . . -5.6(15) ?
C23 N4 C19 C20 . . . . 2.7(16) ?
Cu2 N4 C19 C20 . . . . -172.7(9) ?
N4 C19 C20 C21 . . . . 0.(2) ?
C19 C20 C21 C22 . . . . -3.(2) ?
C20 C21 C22 C23 . . . . 2.(2) ?
C21 C22 C23 N4 . . . . 0.5(18) ?
C21 C22 C23 C24 . . . . -179.0(11) ?
C19 N4 C23 C22 . . . . -3.0(15) ?
Cu2 N4 C23 C22 . . . . 173.0(9) ?
C19 N4 C23 C24 . . . . 176.5(9) ?
Cu2 N4 C23 C24 . . . . -7.5(11) ?
C25 N5 C24 C23 . . . . -156.3(9) ?
C31 N5 C24 C23 . . . . 74.4(11) ?
Cu2 N5 C24 C23 . . . . -44.7(9) ?
C22 C23 C24 N5 . . . . -144.3(11) ?
N4 C23 C24 N5 . . . . 36.2(11) ?
C24 N5 C25 C26 . . . . 156.2(8) ?
C31 N5 C25 C26 . . . . -74.3(11) ?
Cu2 N5 C25 C26 . . . . 44.1(9) ?
C30 N6 C26 C27 . . . . 3.4(15) ?
Cu2 N6 C26 C27 . . . . -167.9(8) ?
C30 N6 C26 C25 . . . . -177.3(9) ?
Cu2 N6 C26 C25 . . . . 11.3(10) ?
N5 C25 C26 N6 . . . . -39.0(11) ?
N5 C25 C26 C27 . . . . 140.2(10) ?
N6 C26 C27 C28 . . . . -1.9(16) ?
C25 C26 C27 C28 . . . . 178.9(10) ?
C26 C27 C28 C29 . . . . 0.0(16) ?
C27 C28 C29 C30 . . . . 0.4(17) ?
C26 N6 C30 C29 . . . . -3.0(16) ?
Cu2 N6 C30 C29 . . . . 167.1(8) ?
C28 C29 C30 N6 . . . . 1.1(18) ?
C25 N5 C31 C32 . . . . -65.3(12) ?
C24 N5 C31 C32 . . . . 64.7(12) ?
Cu2 N5 C31 C32 . . . . -179.7(7) ?
C33 N8 C32 C31 . . . . 68.3(12) ?
C44 N8 C32 C31 . . . . -61.6(12) ?
Cu3 N8 C32 C31 . . . . -176.5(7) ?
N5 C31 C32 N8 . . . . -176.4(9) ?
C32 N8 C33 C34 . . . . 75.2(11) ?
C44 N8 C33 C34 . . . . -155.8(9) ?
Cu3 N8 C33 C34 . . . . -43.9(9) ?
C38 N7 C34 C35 . . . . -1.1(16) ?
Cu3 N7 C34 C35 . . . . 171.9(9) ?
C38 N7 C34 C33 . . . . 176.4(10) ?
Cu3 N7 C34 C33 . . . . -10.6(11) ?
N8 C33 C34 N7 . . . . 38.0(12) ?
N8 C33 C34 C35 . . . . -144.5(11) ?
N7 C34 C35 C36 . . . . 1.1(18) ?
C33 C34 C35 C36 . . . . -176.2(11) ?
C34 C35 C36 C37 . . . . 1.(2) ?
C35 C36 C37 C38 . . . . -3.(2) ?
C34 N7 C38 C37 . . . . -0.8(18) ?
Cu3 N7 C38 C37 . . . . -172.7(10) ?
C36 C37 C38 N7 . . . . 3.(2) ?
C43 N9 C39 C40 . . . . -1.1(15) ?
Cu3 N9 C39 C40 . . . . 165.7(8) ?
N9 C39 C40 C41 . . . . -0.1(17) ?
C39 C40 C41 C42 . . . . 0.9(17) ?
C40 C41 C42 C43 . . . . -0.6(16) ?
C39 N9 C43 C42 . . . . 1.4(15) ?
Cu3 N9 C43 C42 . . . . -167.0(8) ?
C39 N9 C43 C44 . . . . -176.6(9) ?
Cu3 N9 C43 C44 . . . . 14.9(11) ?
C41 C42 C43 N9 . . . . -0.6(17) ?
C41 C42 C43 C44 . . . . 177.3(10) ?
N9 C43 C44 N8 . . . . -41.4(11) ?
C42 C43 C44 N8 . . . . 140.5(10) ?
C33 N8 C44 C43 . . . . 157.4(9) ?
C32 N8 C44 C43 . . . . -73.6(11) ?
Cu3 N8 C44 C43 . . . . 45.4(9) ?
Cu3 O9 C45 O10 . . . . -1.4(13) ?
Cu3 O9 C45 C46 . . . . 177.1(8) ?
C49 O11 C46 C47 . . . . -1.7(12) ?
C49 O11 C46 C45 . . . . 179.1(10) ?
O10 C45 C46 O11 . . . . -179.7(10) ?
O9 C45 C46 O11 . . . . 1.7(16) ?
O10 C45 C46 C47 . . . . 1.2(19) ?
O9 C45 C46 C47 . . . . -177.4(12) ?
O11 C46 C47 C48 . . . . 2.4(13) ?
C45 C46 C47 C48 . . . . -178.5(12) ?
C46 C47 C48 C49 . . . . -2.1(13) ?
C47 C48 C49 O11 . . . . 1.2(13) ?
C47 C48 C49 C50 . . . . -177.3(12) ?
C46 O11 C49 C48 . . . . 0.2(12) ?
C46 O11 C49 C50 . . . . 178.9(10) ?
Cu4 O12 C50 O13 . . . . 6.0(16) ?
Cu4 O12 C50 C49 . . . . -178.0(8) ?
C48 C49 C50 O13 . . . . -10.(2) ?
O11 C49 C50 O13 . . . . 171.8(11) ?
C48 C49 C50 O12 . . . . 174.1(12) ?
O11 C49 C50 O12 . . . . -4.3(16) ?
C55 N10 C51 C52 . . . . -1.7(17) ?
Cu4 N10 C51 C52 . . . . -175.2(9) ?
N10 C51 C52 C53 . . . . 2.(2) ?
C51 C52 C53 C54 . . . . -2.(2) ?
C52 C53 C54 C55 . . . . 2.(2) ?
C51 N10 C55 C54 . . . . 1.5(18) ?
Cu4 N10 C55 C54 . . . . 175.8(10) ?
C51 N10 C55 C56 . . . . -177.7(11) ?
Cu4 N10 C55 C56 . . . . -3.4(13) ?
C53 C54 C55 N10 . . . . -2.(2) ?
C53 C54 C55 C56 . . . . 177.5(14) ?
C57 N11 C56 C55 . . . . -158.2(10) ?
C63 N11 C56 C55 . . . . 85.9(15) ?
Cu4 N11 C56 C55 . . . . -43.7(12) ?
N10 C55 C56 N11 . . . . 31.7(15) ?
C54 C55 C56 N11 . . . . -147.5(13) ?
C56 N11 C57 C58 . . . . 160.8(10) ?
C63 N11 C57 C58 . . . . -74.6(13) ?
Cu4 N11 C57 C58 . . . . 44.8(10) ?
C62 N12 C58 C59 . . . . -1.0(17) ?
Cu4 N12 C58 C59 . . . . -175.5(10) ?
C62 N12 C58 C57 . . . . -179.0(10) ?
Cu4 N12 C58 C57 . . . . 6.5(13) ?
N11 C57 C58 N12 . . . . -35.1(14) ?
N11 C57 C58 C59 . . . . 147.0(12) ?
N12 C58 C59 C60 . . . . 3.(2) ?
C57 C58 C59 C60 . . . . -179.7(13) ?
C58 C59 C60 C61 . . . . -2.(2) ?
C59 C60 C61 C62 . . . . 0.(2) ?
C58 N12 C62 C61 . . . . -1.2(17) ?
Cu4 N12 C62 C61 . . . . 172.5(9) ?
C60 C61 C62 N12 . . . . 1.9(18) ?
C56 N11 C63 C64 . . . . -91.0(19) ?
C57 N11 C63 C64 . . . . 146.6(16) ?
Cu4 N11 C63 C64 . . . . 35.(2) ?
N11 C63 C64 N2 . . . 1_766 -178.9(15) ?
